data_4112093
loop_
_publ_author_name
'Chunming Cui'
'Marilyn M. Olmstead'
'James C. Fettinger'
'Geoffrey H. Spikes'
'Philip P. Power'

_publ_section_title
;
 Reactions of the Heavier Group 14 Element Alkyne Analogues Ar'EEAr' (Ar'
 = C6H3-2,6(C6H3-2,6-Pri2)2; E = Ge, Sn) with Unsaturated Molecules:
 Probing the Character of the EE Multiple Bonds
;
_journal_name_full 'Journal of the American Chemical Society'
_journal_page_first 17530
_journal_page_last 17541
_journal_paper_doi 10.1021/ja055372s
_journal_volume 127
_journal_year 2005
_chemical_formula_sum 'C83.65 H98.45 Ge2 N2.65'
_chemical_formula_weight 1286.18
_chemical_name_common Dipp*Ge(PhCNNCPh)GeDipp*.0.65PhCN.0.35MeCyclopentane.0.5Et2O
_chemical_name_systematic
; 
 ? 
;
_space_group_IT_number 2
_symmetry_cell_setting triclinic
_symmetry_space_group_name_Hall '-P 1'
_symmetry_space_group_name_H-M 'P -1'
_atom_sites_solution_hydrogens geom
_atom_sites_solution_primary direct
_atom_sites_solution_secondary difmap
_audit_creation_method SHELXL-97
_cell_angle_alpha 93.795(3)
_cell_angle_beta 91.656(3)
_cell_angle_gamma 115.630(3)
_cell_formula_units_Z 2
_cell_length_a 13.0890(17)
_cell_length_b 14.2078(17)
_cell_length_c 21.234(3)
_cell_measurement_reflns_used 936
_cell_measurement_temperature 93(2)
_cell_measurement_theta_max 20.0
_cell_measurement_theta_min 2.6
_cell_volume 3545.2(8)
_computing_cell_refinement 'SMART 5.054 (Bruker, 2002)'
_computing_data_collection 'SMART 5.054 (Bruker, 2002)'
_computing_data_reduction 'SAINT 6.36A (Bruker, 2002)'
_computing_molecular_graphics 'SHELXTL 5.1, XP (Sheldrick, 1994)'
_computing_publication_material 'SHELXL-97 (Sheldrick, 1997)'
_computing_structure_refinement 'SHELXL-97 (Sheldrick, 1997)'
_computing_structure_solution 'SHELXS-97 (Sheldrick, 1990)'
_diffrn_ambient_temperature 93(2)
_diffrn_detector_area_resol_mean 8.3
_diffrn_measured_fraction_theta_full 0.977
_diffrn_measured_fraction_theta_max 0.977
_diffrn_measurement_device_type 'Bruker SMART 1000'
_diffrn_measurement_method \w
_diffrn_radiation_monochromator graphite
_diffrn_radiation_source 'normal-focus sealed tube'
_diffrn_radiation_type MoK\a
_diffrn_radiation_wavelength 0.71073
_diffrn_reflns_av_R_equivalents 0.0303
_diffrn_reflns_av_sigmaI/netI 0.0444
_diffrn_reflns_limit_h_max 18
_diffrn_reflns_limit_h_min -18
_diffrn_reflns_limit_k_max 20
_diffrn_reflns_limit_k_min -20
_diffrn_reflns_limit_l_max 30
_diffrn_reflns_limit_l_min -30
_diffrn_reflns_number 21151
_diffrn_reflns_theta_full 30.51
_diffrn_reflns_theta_max 30.51
_diffrn_reflns_theta_min 1.60
_diffrn_standards_number 0
_exptl_absorpt_coefficient_mu 0.893
_exptl_absorpt_correction_T_max 0.9160
_exptl_absorpt_correction_T_min 0.7164
_exptl_absorpt_correction_type multi-scan
_exptl_absorpt_process_details 'SADABS 2.05 (Sheldrick, 2002)'
_exptl_crystal_colour orange-yellow
_exptl_crystal_density_diffrn 1.205
_exptl_crystal_description plate
_exptl_crystal_F_000 1366
_exptl_crystal_size_max 0.40
_exptl_crystal_size_mid 0.24
_exptl_crystal_size_min 0.10
_refine_diff_density_max 1.657
_refine_diff_density_min -0.670
_refine_diff_density_rms 0.083
_refine_ls_extinction_method none
_refine_ls_goodness_of_fit_ref 1.019
_refine_ls_hydrogen_treatment constr
_refine_ls_matrix_type full
_refine_ls_number_parameters 785
_refine_ls_number_reflns 21151
_refine_ls_number_restraints 13
_refine_ls_restrained_S_all 1.026
_refine_ls_R_factor_all 0.0753
_refine_ls_R_factor_gt 0.0468
_refine_ls_shift/su_max 0.003
_refine_ls_shift/su_mean 0.000
_refine_ls_structure_factor_coef Fsqd
_refine_ls_weighting_details 'calc w=1/[\s^2^(Fo^2^)+(0.0624P)^2^+3.3988P] where P=(Fo^2^+2Fc^2^)/3'
_refine_ls_weighting_scheme calc
_refine_ls_wR_factor_gt 0.1155
_refine_ls_wR_factor_ref 0.1317
_reflns_number_gt 15425
_reflns_number_total 21151
_reflns_threshold_expression I>2\s(I)
_cod_data_source_file ja055372ssi20050805_074744.cif
_cod_data_source_block mn1528
_cod_database_code 4112093

loop_
_symmetry_equiv_pos_as_xyz
'x, y, z'
'-x, -y, -z'

loop_
_atom_site_label
_atom_site_type_symbol
_atom_site_fract_x
_atom_site_fract_y
_atom_site_fract_z
_atom_site_U_iso_or_equiv
_atom_site_adp_type
_atom_site_occupancy
_atom_site_symmetry_multiplicity
_atom_site_calc_flag
_atom_site_refinement_flags
_atom_site_disorder_assembly
_atom_site_disorder_group
Ge1 Ge 0.863514(19) 0.015937(16) 0.267999(11) 0.01797(6) Uani 1 1 d . . .
Ge2 Ge 0.918185(19) 0.194703(16) 0.232797(11) 0.01783(6) Uani 1 1 d . . .
N1 N 0.76005(16) 0.01844(14) 0.32171(9) 0.0195(3) Uani 1 1 d . . .
N2 N 0.82379(16) 0.22675(14) 0.28016(9) 0.0203(4) Uani 1 1 d . . .
C1 C 0.78933(18) -0.11050(15) 0.20757(10) 0.0176(4) Uani 1 1 d . . .
C2 C 0.69662(19) -0.13093(16) 0.16435(10) 0.0205(4) Uani 1 1 d . . .
C3 C 0.6646(2) -0.21351(19) 0.11713(12) 0.0304(5) Uani 1 1 d . . .
H3A H 0.6031 -0.2266 0.0875 0.036 Uiso 1 1 calc R . .
C4 C 0.7210(3) -0.2767(2) 0.11274(13) 0.0371(6) Uani 1 1 d . . .
H4A H 0.6999 -0.3310 0.0795 0.045 Uiso 1 1 calc R . .
C5 C 0.8082(2) -0.2604(2) 0.15692(12) 0.0304(5) Uani 1 1 d . . .
H5A H 0.8451 -0.3051 0.1547 0.036 Uiso 1 1 calc R . .
C6 C 0.8423(2) -0.17834(17) 0.20478(10) 0.0203(4) Uani 1 1 d . . .
C7 C 0.9277(2) -0.17398(16) 0.25524(10) 0.0200(4) Uani 1 1 d . . .
C8 C 1.0442(2) -0.12891(17) 0.24549(11) 0.0233(4) Uani 1 1 d . . .
C9 C 1.1191(2) -0.13839(19) 0.29059(12) 0.0285(5) Uani 1 1 d . . .
H9A H 1.1981 -0.1088 0.2844 0.034 Uiso 1 1 calc R . .
C10 C 1.0791(2) -0.19038(18) 0.34401(12) 0.0273(5) Uani 1 1 d . . .
H10A H 1.1305 -0.1966 0.3740 0.033 Uiso 1 1 calc R . .
C11 C 0.9643(2) -0.23327(18) 0.35374(11) 0.0254(5) Uani 1 1 d . . .
H11A H 0.9379 -0.2682 0.3908 0.031 Uiso 1 1 calc R . .
C12 C 0.8869(2) -0.22613(17) 0.31009(11) 0.0227(4) Uani 1 1 d . . .
C13 C 0.62397(19) -0.07316(17) 0.16814(11) 0.0209(4) Uani 1 1 d . . .
C14 C 0.6351(2) 0.00187(19) 0.12576(12) 0.0277(5) Uani 1 1 d . . .
C15 C 0.5601(3) 0.0482(2) 0.12754(14) 0.0362(6) Uani 1 1 d . . .
H15A H 0.5676 0.0997 0.0994 0.043 Uiso 1 1 calc R . .
C16 C 0.4761(3) 0.0206(3) 0.16907(14) 0.0459(8) Uani 1 1 d . . .
H16A H 0.4259 0.0529 0.1696 0.055 Uiso 1 1 calc R . .
C17 C 0.4643(2) -0.0541(3) 0.21009(14) 0.0401(7) Uani 1 1 d . . .
H17A H 0.4053 -0.0730 0.2385 0.048 Uiso 1 1 calc R . .
C18 C 0.5368(2) -0.10248(19) 0.21092(11) 0.0257(5) Uani 1 1 d . . .
C19 C 1.0908(2) -0.0723(2) 0.18729(12) 0.0277(5) Uani 1 1 d . . .
H19A H 1.0282 -0.0630 0.1646 0.033 Uiso 1 1 calc R . .
C20 C 1.1297(3) -0.1381(2) 0.14208(13) 0.0391(6) Uani 1 1 d . . .
H20A H 1.0671 -0.2080 0.1324 0.059 Uiso 1 1 calc R . .
H20B H 1.1946 -0.1442 0.1622 0.059 Uiso 1 1 calc R . .
H20C H 1.1520 -0.1037 0.1029 0.059 Uiso 1 1 calc R . .
C21 C 1.1877(2) 0.0362(2) 0.20516(14) 0.0346(6) Uani 1 1 d . . .
H21A H 1.1601 0.0780 0.2320 0.052 Uiso 1 1 calc R . .
H21B H 1.2156 0.0712 0.1667 0.052 Uiso 1 1 calc R . .
H21C H 1.2496 0.0292 0.2282 0.052 Uiso 1 1 calc R . .
C22 C 0.7612(2) -0.2775(2) 0.32129(12) 0.0308(5) Uani 1 1 d . . .
H22A H 0.7224 -0.2479 0.2928 0.037 Uiso 1 1 calc R . .
C23 C 0.7380(3) -0.2542(2) 0.38955(15) 0.0446(7) Uani 1 1 d . . .
H23A H 0.7774 -0.1786 0.4013 0.067 Uiso 1 1 calc R . .
H23B H 0.7656 -0.2910 0.4180 0.067 Uiso 1 1 calc R . .
H23C H 0.6562 -0.2783 0.3929 0.067 Uiso 1 1 calc R . .
C24 C 0.7098(3) -0.3962(2) 0.30393(15) 0.0428(7) Uani 1 1 d . . .
H24A H 0.7203 -0.4099 0.2593 0.064 Uiso 1 1 calc R . .
H24B H 0.6285 -0.4274 0.3110 0.064 Uiso 1 1 calc R . .
H24C H 0.7477 -0.4271 0.3304 0.064 Uiso 1 1 calc R . .
C25 C 0.7217(3) 0.0304(3) 0.07622(18) 0.0540(10) Uani 1 1 d . . .
H25A H 0.7819 0.0091 0.0897 0.065 Uiso 1 1 calc R . .
C26 C 0.6684(5) -0.0281(3) 0.01224(19) 0.0813(16) Uani 1 1 d . . .
H26A H 0.6302 -0.1035 0.0168 0.122 Uiso 1 1 calc R . .
H26B H 0.7277 -0.0139 -0.0178 0.122 Uiso 1 1 calc R . .
H26C H 0.6129 -0.0046 -0.0034 0.122 Uiso 1 1 calc R . .
C27 C 0.7787(3) 0.1466(3) 0.0677(2) 0.0749(15) Uani 1 1 d . . .
H27A H 0.8070 0.1862 0.1091 0.112 Uiso 1 1 calc R . .
H27B H 0.7237 0.1672 0.0480 0.112 Uiso 1 1 calc R . .
H27C H 0.8423 0.1616 0.0406 0.112 Uiso 1 1 calc R . .
C28 C 0.5199(2) -0.1869(2) 0.25540(13) 0.0323(5) Uani 1 1 d . . .
H28A H 0.5967 -0.1817 0.2676 0.039 Uiso 1 1 calc R . .
C29 C 0.4497(4) -0.2970(3) 0.22265(18) 0.0697(13) Uani 1 1 d . . .
H29A H 0.4887 -0.3081 0.1862 0.105 Uiso 1 1 calc R . .
H29B H 0.3747 -0.3039 0.2083 0.105 Uiso 1 1 calc R . .
H29C H 0.4407 -0.3494 0.2525 0.105 Uiso 1 1 calc R . .
C30 C 0.4660(2) -0.1750(2) 0.31655(14) 0.0387(6) Uani 1 1 d . . .
H30A H 0.5105 -0.1047 0.3377 0.058 Uiso 1 1 calc R . .
H30B H 0.4648 -0.2275 0.3446 0.058 Uiso 1 1 calc R . .
H30C H 0.3881 -0.1851 0.3066 0.058 Uiso 1 1 calc R . .
C31 C 1.07547(17) 0.30451(15) 0.25121(10) 0.0163(4) Uani 1 1 d . . .
C32 C 1.13464(19) 0.34885(15) 0.19810(10) 0.0180(4) Uani 1 1 d . . .
C33 C 1.2524(2) 0.41011(17) 0.20486(11) 0.0231(4) Uani 1 1 d . . .
H33A H 1.2924 0.4401 0.1692 0.028 Uiso 1 1 calc R . .
C34 C 1.3112(2) 0.42740(18) 0.26308(12) 0.0251(5) Uani 1 1 d . . .
H34A H 1.3917 0.4641 0.2666 0.030 Uiso 1 1 calc R . .
C35 C 1.2515(2) 0.39066(17) 0.31616(11) 0.0233(4) Uani 1 1 d . . .
H35A H 1.2916 0.4066 0.3564 0.028 Uiso 1 1 calc R . .
C36 C 1.13415(19) 0.33085(16) 0.31163(10) 0.0192(4) Uani 1 1 d . . .
C37 C 1.07392(19) 0.31012(16) 0.37202(10) 0.0202(4) Uani 1 1 d . . .
C38 C 1.0310(2) 0.38152(19) 0.39340(11) 0.0234(4) Uani 1 1 d . . .
C39 C 0.9806(2) 0.3689(2) 0.45107(12) 0.0333(6) Uani 1 1 d . . .
H39A H 0.9513 0.4164 0.4658 0.040 Uiso 1 1 calc R . .
C40 C 0.9723(2) 0.2892(2) 0.48719(12) 0.0338(6) Uani 1 1 d . . .
H40A H 0.9371 0.2818 0.5263 0.041 Uiso 1 1 calc R . .
C41 C 1.0151(2) 0.2202(2) 0.46647(12) 0.0330(6) Uani 1 1 d . . .
H41A H 1.0090 0.1652 0.4915 0.040 Uiso 1 1 calc R . .
C42 C 1.0675(2) 0.22974(18) 0.40914(11) 0.0285(5) Uani 1 1 d . . .
C43 C 1.07818(19) 0.34055(16) 0.13377(10) 0.0197(4) Uani 1 1 d . . .
C44 C 1.0177(2) 0.40107(18) 0.12312(11) 0.0254(5) Uani 1 1 d . . .
C45 C 0.9833(3) 0.4054(2) 0.06092(12) 0.0334(6) Uani 1 1 d . . .
H45A H 0.9422 0.4450 0.0531 0.040 Uiso 1 1 calc R . .
C46 C 1.0078(3) 0.3534(2) 0.01052(12) 0.0346(6) Uani 1 1 d . . .
H46A H 0.9871 0.3606 -0.0315 0.042 Uiso 1 1 calc R . .
C47 C 1.0623(2) 0.29126(19) 0.02114(11) 0.0294(5) Uani 1 1 d . . .
H47A H 1.0768 0.2541 -0.0136 0.035 Uiso 1 1 calc R . .
C48 C 1.0965(2) 0.28240(17) 0.08286(11) 0.0224(4) Uani 1 1 d . . .
C49 C 1.0441(2) 0.4745(2) 0.35692(12) 0.0304(5) Uani 1 1 d . . .
H49A H 1.0556 0.4575 0.3120 0.036 Uiso 1 1 calc R . .
C50 C 1.1495(3) 0.5723(2) 0.38226(14) 0.0363(6) Uani 1 1 d . . .
H50A H 1.1571 0.6310 0.3579 0.054 Uiso 1 1 calc R . .
H50B H 1.2168 0.5593 0.3783 0.054 Uiso 1 1 calc R . .
H50C H 1.1422 0.5895 0.4269 0.054 Uiso 1 1 calc R . .
C51 C 0.9393(3) 0.4959(2) 0.35680(14) 0.0397(7) Uani 1 1 d . . .
H51A H 0.9479 0.5491 0.3277 0.060 Uiso 1 1 calc R . .
H51B H 0.9311 0.5212 0.3996 0.060 Uiso 1 1 calc R . .
H51C H 0.8717 0.4311 0.3431 0.060 Uiso 1 1 calc R . .
C52 C 1.1213(4) 0.1577(3) 0.39066(13) 0.0592(12) Uani 1 1 d . . .
H52A H 1.1269 0.1555 0.3438 0.071 Uiso 1 1 calc R . .
C53 C 1.0521(6) 0.0455(3) 0.40796(16) 0.101(2) Uani 1 1 d . . .
H53A H 1.0601 0.0433 0.4538 0.151 Uiso 1 1 calc R . .
H53B H 1.0800 -0.0011 0.3864 0.151 Uiso 1 1 calc R . .
H53C H 0.9719 0.0225 0.3948 0.151 Uiso 1 1 calc R . .
C54 C 1.2421(4) 0.2018(4) 0.42203(18) 0.0814(16) Uani 1 1 d . . .
H54A H 1.2389 0.2089 0.4681 0.122 Uiso 1 1 calc R . .
H54B H 1.2884 0.2706 0.4073 0.122 Uiso 1 1 calc R . .
H54C H 1.2759 0.1540 0.4107 0.122 Uiso 1 1 calc R . .
C55 C 0.9936(2) 0.46349(19) 0.17697(12) 0.0288(5) Uani 1 1 d . . .
H55A H 0.9878 0.4261 0.2159 0.035 Uiso 1 1 calc R . .
C56 C 0.8815(3) 0.4712(3) 0.16570(15) 0.0421(7) Uani 1 1 d . . .
H56A H 0.8667 0.5056 0.2035 0.063 Uiso 1 1 calc R . .
H56B H 0.8196 0.4007 0.1567 0.063 Uiso 1 1 calc R . .
H56C H 0.8866 0.5123 0.1296 0.063 Uiso 1 1 calc R . .
C57 C 1.0922(3) 0.5723(2) 0.18948(15) 0.0425(7) Uani 1 1 d . . .
H57A H 1.1619 0.5656 0.2004 0.064 Uiso 1 1 calc R . .
H57B H 1.0760 0.6111 0.2246 0.064 Uiso 1 1 calc R . .
H57C H 1.1021 0.6100 0.1515 0.064 Uiso 1 1 calc R . .
C58 C 1.1493(2) 0.20789(18) 0.09325(11) 0.0233(4) Uani 1 1 d . . .
H58A H 1.1563 0.2034 0.1398 0.028 Uiso 1 1 calc R . .
C59 C 1.2685(2) 0.2467(2) 0.06883(17) 0.0436(7) Uani 1 1 d . . .
H59A H 1.3170 0.3166 0.0893 0.065 Uiso 1 1 calc R . .
H59B H 1.2639 0.2501 0.0229 0.065 Uiso 1 1 calc R . .
H59C H 1.3007 0.1983 0.0786 0.065 Uiso 1 1 calc R . .
C60 C 1.0729(2) 0.0977(2) 0.06286(13) 0.0346(6) Uani 1 1 d . . .
H60A H 1.1060 0.0500 0.0727 0.052 Uiso 1 1 calc R . .
H60B H 1.0662 0.0994 0.0169 0.052 Uiso 1 1 calc R . .
H60C H 0.9974 0.0731 0.0795 0.052 Uiso 1 1 calc R . .
C67 C 0.73287(18) 0.08731(16) 0.34809(10) 0.0194(4) Uani 1 1 d . . .
C68 C 0.70080(19) 0.08248(17) 0.41533(11) 0.0216(4) Uani 1 1 d . . .
C69 C 0.6750(2) -0.0093(2) 0.44501(11) 0.0262(5) Uani 1 1 d . . .
H69 H 0.6771 -0.0682 0.4222 0.031 Uiso 1 1 calc R . .
C70 C 0.6463(2) -0.0152(2) 0.50747(12) 0.0323(5) Uani 1 1 d . . .
H70 H 0.6281 -0.0782 0.5271 0.039 Uiso 1 1 calc R . .
C71 C 0.6440(2) 0.0703(2) 0.54111(12) 0.0339(6) Uani 1 1 d . . .
H71 H 0.6248 0.0663 0.5840 0.041 Uiso 1 1 calc R . .
C72 C 0.6698(2) 0.1621(2) 0.51250(13) 0.0336(6) Uani 1 1 d . . .
H72 H 0.6681 0.2209 0.5357 0.040 Uiso 1 1 calc R . .
C73 C 0.6981(2) 0.16820(19) 0.44975(12) 0.0277(5) Uani 1 1 d . . .
H73 H 0.7157 0.2312 0.4303 0.033 Uiso 1 1 calc R . .
C74 C 0.73680(19) 0.17646(16) 0.31112(10) 0.0205(4) Uani 1 1 d . . .
C75 C 0.6360(2) 0.20027(17) 0.30749(11) 0.0224(4) Uani 1 1 d . . .
C76 C 0.6434(2) 0.28787(19) 0.27842(13) 0.0287(5) Uani 1 1 d . . .
H76 H 0.7135 0.3340 0.2631 0.034 Uiso 1 1 calc R . .
C77 C 0.5493(2) 0.3086(2) 0.27156(15) 0.0363(6) Uani 1 1 d . . .
H77 H 0.5555 0.3690 0.2522 0.044 Uiso 1 1 calc R . .
C78 C 0.4457(2) 0.2403(2) 0.29320(15) 0.0371(6) Uani 1 1 d . . .
H78 H 0.3812 0.2542 0.2887 0.044 Uiso 1 1 calc R . .
C79 C 0.4373(2) 0.1525(2) 0.32122(13) 0.0330(6) Uani 1 1 d . . .
H79 H 0.3666 0.1055 0.3355 0.040 Uiso 1 1 calc R . .
C80 C 0.5317(2) 0.13244(19) 0.32857(12) 0.0270(5) Uani 1 1 d . . .
H80 H 0.5251 0.0720 0.3481 0.032 Uiso 1 1 calc R . .
N3 N 0.4496(3) 0.5396(3) -0.14167(16) 0.0687(14) Uiso 0.65 1 d PG A 1
C81 C 0.3930(2) 0.61482(19) -0.04073(12) 0.0606(15) Uiso 0.65 1 d PG A 1
C82 C 0.3137(3) 0.5461(2) -0.00447(16) 0.0771(19) Uiso 0.65 1 d PG A 1
H82 H 0.2843 0.4727 -0.0147 0.093 Uiso 0.65 1 calc PR A 1
C83 C 0.2776(4) 0.5851(3) 0.04694(17) 0.0724(18) Uiso 0.65 1 d PG A 1
H83 H 0.2227 0.5385 0.0723 0.087 Uiso 0.65 1 calc PR A 1
C84 C 0.3216(3) 0.6929(3) 0.06169(15) 0.0741(18) Uiso 0.65 1 d PG A 1
H84 H 0.2971 0.7209 0.0968 0.089 Uiso 0.65 1 calc PR A 1
C85 C 0.4002(4) 0.7570(2) 0.02465(18) 0.0724(18) Uiso 0.65 1 d PG A 1
H85 H 0.4317 0.8306 0.0348 0.087 Uiso 0.65 1 calc PR A 1
C86 C 0.4352(3) 0.7196(2) -0.02631(16) 0.0619(15) Uiso 0.65 1 d PG A 1
H86 H 0.4893 0.7666 -0.0519 0.074 Uiso 0.65 1 calc PR A 1
C87 C 0.4263(3) 0.5741(2) -0.09661(13) 0.0524(12) Uiso 0.65 1 d PG A 1
C88 C 0.3188(15) 0.6496(11) 0.0375(6) 0.105(5) Uiso 0.35 1 d PD B 2
H88A H 0.2350 0.6051 0.0319 0.126 Uiso 0.35 1 calc PR B 2
C89 C 0.3589(13) 0.5720(10) 0.0550(5) 0.084(4) Uiso 0.35 1 d PD B 2
H89A H 0.2944 0.5090 0.0678 0.101 Uiso 0.35 1 calc PR B 2
H89B H 0.4159 0.6020 0.0913 0.101 Uiso 0.35 1 calc PR B 2
C90 C 0.4129(17) 0.5412(16) -0.0024(7) 0.133(7) Uiso 0.35 1 d PD B 2
H90A H 0.4968 0.5771 0.0033 0.160 Uiso 0.35 1 calc PR B 2
H90B H 0.3886 0.4646 -0.0068 0.160 Uiso 0.35 1 calc PR B 2
C91 C 0.3712(19) 0.5755(16) -0.0603(6) 0.140(8) Uiso 0.35 1 d PD B 2
H91A H 0.3009 0.5182 -0.0808 0.168 Uiso 0.35 1 calc PR B 2
H91B H 0.4299 0.5997 -0.0916 0.168 Uiso 0.35 1 calc PR B 2
C92 C 0.3485(17) 0.6674(13) -0.0309(6) 0.118(6) Uiso 0.35 1 d PD B 2
H92A H 0.4169 0.7345 -0.0325 0.141 Uiso 0.35 1 calc PR B 2
H92B H 0.2850 0.6712 -0.0553 0.141 Uiso 0.35 1 calc PR B 2
C93 C 0.3232(14) 0.7443(10) 0.0745(7) 0.091(4) Uiso 0.35 1 d PD B 2
H93A H 0.3025 0.7277 0.1177 0.136 Uiso 0.35 1 calc PR B 2
H93B H 0.2698 0.7665 0.0545 0.136 Uiso 0.35 1 calc PR B 2
H93C H 0.4003 0.8011 0.0756 0.136 Uiso 0.35 1 calc PR B 2
C94 C 0.6941(5) 0.4403(5) 0.4617(2) 0.0888(16) Uani 1 1 d . . .
H94A H 0.7264 0.3953 0.4778 0.133 Uiso 1 1 calc R . .
H94B H 0.7524 0.5131 0.4650 0.133 Uiso 1 1 calc R . .
H94C H 0.6670 0.4175 0.4173 0.133 Uiso 1 1 calc R . .
C95 C 0.6016(5) 0.4334(6) 0.4980(3) 0.108(2) Uani 1 1 d . . .
H95A H 0.6307 0.4548 0.5427 0.130 Uiso 1 1 calc R . .
H95B H 0.5458 0.3588 0.4956 0.130 Uiso 1 1 calc R . .
C96 C 0.5400(5) 0.4955(4) 0.4806(2) 0.0840(14) Uani 1 1 d . . .
H96A H 0.5980 0.5674 0.4756 0.101 Uiso 1 1 calc R . .
H96B H 0.5010 0.4657 0.4383 0.101 Uiso 1 1 calc R . .

loop_
_atom_site_aniso_label
_atom_site_aniso_U_11
_atom_site_aniso_U_22
_atom_site_aniso_U_33
_atom_site_aniso_U_23
_atom_site_aniso_U_13
_atom_site_aniso_U_12
Ge1 0.02085(12) 0.01442(10) 0.01980(11) 0.00189(8) 0.00566(9) 0.00844(9)
Ge2 0.02014(11) 0.01474(10) 0.01865(11) 0.00260(8) 0.00528(8) 0.00723(8)
N1 0.0201(9) 0.0183(8) 0.0200(9) 0.0021(7) 0.0041(7) 0.0082(7)
N2 0.0220(9) 0.0173(8) 0.0228(9) 0.0009(7) 0.0049(7) 0.0096(7)
C1 0.0222(10) 0.0160(8) 0.0170(9) 0.0042(7) 0.0059(8) 0.0100(8)
C2 0.0251(11) 0.0193(9) 0.0199(10) 0.0049(8) 0.0037(8) 0.0119(8)
C3 0.0412(14) 0.0284(12) 0.0248(12) -0.0006(9) -0.0096(10) 0.0193(11)
C4 0.0608(19) 0.0329(13) 0.0262(13) -0.0095(10) -0.0130(12) 0.0311(13)
C5 0.0487(16) 0.0299(12) 0.0238(12) -0.0038(9) -0.0055(11) 0.0291(12)
C6 0.0284(11) 0.0210(9) 0.0164(10) 0.0040(8) 0.0035(8) 0.0148(9)
C7 0.0307(11) 0.0186(9) 0.0166(10) 0.0010(7) 0.0010(8) 0.0165(9)
C8 0.0299(12) 0.0233(10) 0.0212(11) 0.0030(8) 0.0014(9) 0.0157(9)
C9 0.0301(13) 0.0295(12) 0.0293(12) 0.0061(10) -0.0001(10) 0.0158(10)
C10 0.0360(13) 0.0263(11) 0.0250(12) 0.0026(9) -0.0050(10) 0.0189(10)
C11 0.0390(13) 0.0243(10) 0.0202(11) 0.0056(8) 0.0030(9) 0.0200(10)
C12 0.0336(12) 0.0210(10) 0.0211(10) 0.0037(8) 0.0037(9) 0.0186(9)
C13 0.0203(10) 0.0204(9) 0.0232(11) 0.0004(8) -0.0011(8) 0.0102(8)
C14 0.0268(12) 0.0285(11) 0.0324(13) 0.0084(10) 0.0027(10) 0.0156(10)
C15 0.0427(16) 0.0420(15) 0.0369(15) 0.0073(12) -0.0015(12) 0.0302(13)
C16 0.0510(18) 0.077(2) 0.0361(15) 0.0028(15) 0.0002(13) 0.0526(18)
C17 0.0340(14) 0.067(2) 0.0298(14) 0.0034(13) 0.0048(11) 0.0320(15)
C18 0.0203(11) 0.0309(12) 0.0236(11) -0.0003(9) -0.0002(9) 0.0096(9)
C19 0.0292(12) 0.0332(12) 0.0246(12) 0.0086(9) 0.0045(10) 0.0163(10)
C20 0.0476(17) 0.0476(16) 0.0283(13) 0.0073(12) 0.0101(12) 0.0254(14)
C21 0.0339(14) 0.0345(13) 0.0363(14) 0.0116(11) 0.0065(11) 0.0142(11)
C22 0.0355(14) 0.0352(13) 0.0318(13) 0.0156(10) 0.0094(11) 0.0227(11)
C23 0.0531(19) 0.0379(15) 0.0507(18) 0.0117(13) 0.0273(15) 0.0247(14)
C24 0.0380(16) 0.0400(15) 0.0412(17) 0.0016(12) 0.0016(13) 0.0088(13)
C25 0.0461(18) 0.068(2) 0.075(2) 0.0521(19) 0.0308(17) 0.0415(17)
C26 0.155(5) 0.072(3) 0.054(2) 0.034(2) 0.065(3) 0.078(3)
C27 0.0363(18) 0.075(3) 0.095(3) 0.063(2) -0.0110(19) -0.0001(17)
C28 0.0301(13) 0.0301(12) 0.0298(13) 0.0043(10) 0.0062(10) 0.0063(10)
C29 0.094(3) 0.0354(17) 0.047(2) 0.0031(15) 0.016(2) -0.0031(18)
C30 0.0299(14) 0.0458(16) 0.0331(14) 0.0087(12) 0.0099(11) 0.0083(12)
C31 0.0194(10) 0.0132(8) 0.0182(9) 0.0012(7) 0.0028(8) 0.0088(7)
C32 0.0238(10) 0.0144(8) 0.0171(10) 0.0009(7) 0.0031(8) 0.0095(8)
C33 0.0241(11) 0.0183(9) 0.0260(11) 0.0038(8) 0.0087(9) 0.0079(8)
C34 0.0203(11) 0.0212(10) 0.0327(13) -0.0004(9) -0.0001(9) 0.0084(9)
C35 0.0272(11) 0.0230(10) 0.0235(11) -0.0022(8) -0.0025(9) 0.0154(9)
C36 0.0279(11) 0.0166(9) 0.0184(10) 0.0021(7) 0.0020(8) 0.0145(8)
C37 0.0254(11) 0.0198(9) 0.0158(10) 0.0002(7) 0.0005(8) 0.0106(8)
C38 0.0268(11) 0.0315(11) 0.0171(10) -0.0015(8) -0.0012(9) 0.0182(10)
C39 0.0358(14) 0.0547(16) 0.0202(11) -0.0005(11) 0.0016(10) 0.0305(13)
C40 0.0321(13) 0.0520(16) 0.0176(11) 0.0055(11) 0.0041(10) 0.0182(12)
C41 0.0452(16) 0.0286(12) 0.0194(11) 0.0051(9) -0.0007(11) 0.0102(11)
C42 0.0464(15) 0.0223(10) 0.0177(11) 0.0002(8) -0.0002(10) 0.0161(10)
C43 0.0238(11) 0.0169(9) 0.0172(10) 0.0051(7) 0.0045(8) 0.0070(8)
C44 0.0354(13) 0.0229(10) 0.0223(11) 0.0070(8) 0.0045(9) 0.0159(10)
C45 0.0512(16) 0.0310(12) 0.0251(12) 0.0077(10) 0.0010(11) 0.0239(12)
C46 0.0524(17) 0.0322(13) 0.0203(12) 0.0069(10) -0.0003(11) 0.0187(12)
C47 0.0410(14) 0.0282(11) 0.0177(11) 0.0023(9) 0.0040(10) 0.0137(11)
C48 0.0251(11) 0.0215(10) 0.0191(10) 0.0023(8) 0.0043(9) 0.0086(9)
C49 0.0503(16) 0.0329(12) 0.0218(11) 0.0004(9) 0.0028(11) 0.0314(12)
C50 0.0458(16) 0.0342(13) 0.0387(15) 0.0071(11) 0.0112(12) 0.0255(12)
C51 0.0506(17) 0.0386(14) 0.0419(16) -0.0106(12) -0.0144(13) 0.0338(14)
C52 0.146(4) 0.0555(19) 0.0156(12) 0.0103(12) 0.0152(17) 0.079(2)
C53 0.248(7) 0.0439(19) 0.0288(17) -0.0035(14) -0.022(3) 0.085(3)
C54 0.135(4) 0.133(4) 0.057(2) 0.055(2) 0.057(3) 0.124(4)
C55 0.0449(15) 0.0291(12) 0.0240(12) 0.0075(9) 0.0064(10) 0.0259(11)
C56 0.0554(19) 0.0481(17) 0.0381(16) 0.0091(13) 0.0100(14) 0.0358(15)
C57 0.0550(19) 0.0296(13) 0.0446(17) -0.0051(12) 0.0062(14) 0.0211(13)
C58 0.0254(11) 0.0246(10) 0.0212(11) -0.0013(8) 0.0044(9) 0.0125(9)
C59 0.0317(14) 0.0400(15) 0.060(2) -0.0034(14) 0.0154(14) 0.0165(12)
C60 0.0402(15) 0.0261(12) 0.0356(14) -0.0020(10) -0.0063(12) 0.0139(11)
C67 0.0177(10) 0.0177(9) 0.0216(10) 0.0019(8) 0.0048(8) 0.0064(8)
C68 0.0189(10) 0.0251(10) 0.0208(10) 0.0014(8) 0.0040(8) 0.0096(8)
C69 0.0275(12) 0.0341(12) 0.0235(11) 0.0076(9) 0.0076(9) 0.0184(10)
C70 0.0341(14) 0.0461(15) 0.0258(12) 0.0142(11) 0.0091(10) 0.0239(12)
C71 0.0280(13) 0.0550(17) 0.0199(11) 0.0037(11) 0.0056(10) 0.0188(12)
C72 0.0303(13) 0.0385(14) 0.0277(13) -0.0066(10) 0.0078(10) 0.0119(11)
C73 0.0278(12) 0.0264(11) 0.0248(12) -0.0023(9) 0.0062(10) 0.0084(9)
C74 0.0231(11) 0.0178(9) 0.0209(10) -0.0006(8) 0.0032(8) 0.0096(8)
C75 0.0233(11) 0.0211(10) 0.0252(11) 0.0007(8) 0.0046(9) 0.0121(9)
C76 0.0271(12) 0.0251(11) 0.0364(14) 0.0067(10) 0.0045(10) 0.0132(10)
C77 0.0360(14) 0.0316(13) 0.0489(17) 0.0078(12) 0.0025(12) 0.0211(11)
C78 0.0322(14) 0.0401(14) 0.0480(17) 0.0034(12) 0.0043(12) 0.0243(12)
C79 0.0245(12) 0.0381(14) 0.0414(15) 0.0039(11) 0.0090(11) 0.0178(11)
C80 0.0244(11) 0.0266(11) 0.0339(13) 0.0060(9) 0.0081(10) 0.0139(9)
C94 0.116(4) 0.115(4) 0.072(3) 0.035(3) 0.024(3) 0.080(4)
C95 0.109(4) 0.191(7) 0.073(3) 0.045(4) 0.021(3) 0.106(5)
C96 0.098(4) 0.097(4) 0.075(3) 0.029(3) 0.015(3) 0.055(3)

loop_
_atom_type_symbol
_atom_type_description
_atom_type_scat_dispersion_real
_atom_type_scat_dispersion_imag
_atom_type_scat_source
C C 0.0033 0.0016 'International Tables Vol C Tables 4.2.6.8 and 6.1.1.4'
H H 0.0000 0.0000 'International Tables Vol C Tables 4.2.6.8 and 6.1.1.4'
N N 0.0061 0.0033 'International Tables Vol C Tables 4.2.6.8 and 6.1.1.4'
Ge Ge 0.1547 1.8001 'International Tables Vol C Tables 4.2.6.8 and 6.1.1.4'

loop_
_geom_angle_atom_site_label_1
_geom_angle_atom_site_label_2
_geom_angle_atom_site_label_3
_geom_angle
_geom_angle_site_symmetry_1
N1 Ge1 C1 108.39(8) .
N1 Ge1 Ge2 96.33(6) .
C1 Ge1 Ge2 120.92(6) .
N2 Ge2 C31 109.21(8) .
N2 Ge2 Ge1 96.94(6) .
C31 Ge2 Ge1 119.68(6) .
C67 N1 Ge1 137.08(16) .
C74 N2 Ge2 136.35(15) .
C6 C1 C2 119.15(19) .
C6 C1 Ge1 115.51(16) .
C2 C1 Ge1 125.05(15) .
C3 C2 C1 119.3(2) .
C3 C2 C13 116.8(2) .
C1 C2 C13 123.88(19) .
C4 C3 C2 121.1(2) .
C5 C4 C3 119.9(2) .
C4 C5 C6 120.3(2) .
C5 C6 C1 120.1(2) .
C5 C6 C7 116.84(19) .
C1 C6 C7 122.79(19) .
C8 C7 C12 120.5(2) .
C8 C7 C6 120.98(19) .
C12 C7 C6 118.2(2) .
C7 C8 C9 118.8(2) .
C7 C8 C19 121.9(2) .
C9 C8 C19 119.3(2) .
C10 C9 C8 120.7(2) .
C11 C10 C9 120.1(2) .
C10 C11 C12 121.1(2) .
C11 C12 C7 118.7(2) .
C11 C12 C22 119.5(2) .
C7 C12 C22 121.7(2) .
C14 C13 C18 120.2(2) .
C14 C13 C2 120.5(2) .
C18 C13 C2 119.0(2) .
C15 C14 C13 118.8(2) .
C15 C14 C25 118.9(2) .
C13 C14 C25 122.2(2) .
C16 C15 C14 121.2(3) .
C15 C16 C17 119.9(2) .
C16 C17 C18 121.6(3) .
C17 C18 C13 118.2(2) .
C17 C18 C28 120.6(2) .
C13 C18 C28 121.2(2) .
C8 C19 C21 111.3(2) .
C8 C19 C20 110.7(2) .
C21 C19 C20 110.8(2) .
C12 C22 C24 111.0(2) .
C12 C22 C23 112.2(2) .
C24 C22 C23 110.3(2) .
C14 C25 C27 113.5(3) .
C14 C25 C26 111.2(3) .
C27 C25 C26 108.1(3) .
C18 C28 C30 114.1(2) .
C18 C28 C29 111.6(2) .
C30 C28 C29 109.1(2) .
C32 C31 C36 119.36(19) .
C32 C31 Ge2 115.70(15) .
C36 C31 Ge2 124.48(16) .
C33 C32 C31 119.5(2) .
C33 C32 C43 116.34(19) .
C31 C32 C43 124.01(19) .
C34 C33 C32 120.7(2) .
C33 C34 C35 119.5(2) .
C34 C35 C36 121.4(2) .
C35 C36 C31 119.0(2) .
C35 C36 C37 117.8(2) .
C31 C36 C37 122.6(2) .
C42 C37 C38 120.2(2) .
C42 C37 C36 122.9(2) .
C38 C37 C36 116.70(19) .
C39 C38 C37 118.6(2) .
C39 C38 C49 119.5(2) .
C37 C38 C49 121.8(2) .
C40 C39 C38 121.5(2) .
C39 C40 C41 119.8(2) .
C40 C41 C42 121.1(2) .
C41 C42 C37 118.8(2) .
C41 C42 C52 119.3(2) .
C37 C42 C52 121.8(2) .
C48 C43 C44 120.1(2) .
C48 C43 C32 119.65(19) .
C44 C43 C32 119.87(19) .
C45 C44 C43 118.3(2) .
C45 C44 C55 119.7(2) .
C43 C44 C55 122.0(2) .
C46 C45 C44 121.5(2) .
C47 C46 C45 120.2(2) .
C46 C47 C48 120.6(2) .
C47 C48 C43 119.3(2) .
C47 C48 C58 119.2(2) .
C43 C48 C58 121.5(2) .
C38 C49 C50 110.6(2) .
C38 C49 C51 113.1(2) .
C50 C49 C51 110.5(2) .
C53 C52 C42 112.9(4) .
C53 C52 C54 109.7(3) .
C42 C52 C54 109.8(3) .
C57 C55 C44 110.4(2) .
C57 C55 C56 110.7(2) .
C44 C55 C56 113.1(2) .
C48 C58 C60 111.0(2) .
C48 C58 C59 112.4(2) .
C60 C58 C59 110.2(2) .
N1 C67 C68 120.79(19) .
N1 C67 C74 119.28(19) .
C68 C67 C74 119.91(18) .
C73 C68 C69 118.8(2) .
C73 C68 C67 121.6(2) .
C69 C68 C67 119.6(2) .
C70 C69 C68 120.6(2) .
C71 C70 C69 120.1(2) .
C70 C71 C72 120.1(2) .
C71 C72 C73 120.0(2) .
C72 C73 C68 120.4(2) .
N2 C74 C75 120.4(2) .
N2 C74 C67 119.58(19) .
C75 C74 C67 119.84(19) .
C76 C75 C80 118.7(2) .
C76 C75 C74 119.7(2) .
C80 C75 C74 121.4(2) .
C77 C76 C75 120.8(2) .
C76 C77 C78 119.9(2) .
C79 C78 C77 119.7(2) .
C78 C79 C80 120.3(2) .
C79 C80 C75 120.6(2) .
C86 C81 C82 120.6 .
C86 C81 C87 120.1 .
C82 C81 C87 119.2 .
C81 C82 C83 119.2 .
C82 C83 C84 119.9 .
C85 C84 C83 118.4 .
C86 C85 C84 122.2 .
C85 C86 C81 119.7 .
N3 C87 C81 178.0 .
C89 C88 C93 130.6(12) .
C89 C88 C92 105.0(8) .
C93 C88 C92 113.4(10) .
C88 C89 C90 109.6(8) .
C91 C90 C89 106.1(8) .
C90 C91 C92 101.8(9) .
C88 C92 C91 109.4(8) .
C94 C95 C96 117.8(5) .
C96 C96 C95 120.8(5) 2_666

loop_
_geom_bond_atom_site_label_1
_geom_bond_atom_site_label_2
_geom_bond_distance
_geom_bond_site_symmetry_2
Ge1 N1 1.8060(18) .
Ge1 C1 1.982(2) .
Ge1 Ge2 2.4963(4) .
Ge2 N2 1.8009(18) .
Ge2 C31 1.980(2) .
N1 C67 1.280(3) .
N2 C74 1.281(3) .
C1 C6 1.409(3) .
C1 C2 1.412(3) .
C2 C3 1.397(3) .
C2 C13 1.502(3) .
C3 C4 1.388(4) .
C4 C5 1.385(4) .
C5 C6 1.399(3) .
C6 C7 1.504(3) .
C7 C8 1.403(3) .
C7 C12 1.414(3) .
C8 C9 1.405(3) .
C8 C19 1.516(3) .
C9 C10 1.385(3) .
C10 C11 1.383(4) .
C11 C12 1.395(3) .
C12 C22 1.517(4) .
C13 C14 1.403(3) .
C13 C18 1.414(3) .
C14 C15 1.399(3) .
C14 C25 1.511(4) .
C15 C16 1.367(4) .
C16 C17 1.377(4) .
C17 C18 1.392(4) .
C18 C28 1.521(4) .
C19 C21 1.527(4) .
C19 C20 1.540(4) .
C22 C24 1.534(4) .
C22 C23 1.533(4) .
C25 C27 1.515(5) .
C25 C26 1.523(6) .
C28 C30 1.530(4) .
C28 C29 1.533(4) .
C31 C32 1.411(3) .
C31 C36 1.417(3) .
C32 C33 1.402(3) .
C32 C43 1.507(3) .
C33 C34 1.386(3) .
C34 C35 1.389(3) .
C35 C36 1.394(3) .
C36 C37 1.503(3) .
C37 C42 1.404(3) .
C37 C38 1.414(3) .
C38 C39 1.393(3) .
C38 C49 1.524(3) .
C39 C40 1.376(4) .
C40 C41 1.380(4) .
C41 C42 1.400(4) .
C42 C52 1.512(4) .
C43 C48 1.406(3) .
C43 C44 1.422(3) .
C44 C45 1.397(3) .
C44 C55 1.524(3) .
C45 C46 1.384(4) .
C46 C47 1.379(4) .
C47 C48 1.404(3) .
C48 C58 1.517(3) .
C49 C50 1.524(4) .
C49 C51 1.528(4) .
C52 C53 1.531(5) .
C52 C54 1.537(6) .
C55 C57 1.525(4) .
C55 C56 1.531(4) .
C58 C60 1.531(3) .
C58 C59 1.532(4) .
C67 C68 1.497(3) .
C67 C74 1.517(3) .
C68 C73 1.393(3) .
C68 C69 1.397(3) .
C69 C70 1.387(3) .
C70 C71 1.381(4) .
C71 C72 1.386(4) .
C72 C73 1.391(3) .
C74 C75 1.498(3) .
C75 C76 1.393(3) .
C75 C80 1.396(3) .
C76 C77 1.391(4) .
C77 C78 1.395(4) .
C78 C79 1.381(4) .
C79 C80 1.389(3) .
N3 C87 1.1549 .
C81 C86 1.3537 .
C81 C82 1.3750 .
C81 C87 1.4457 .
C82 C83 1.3778 .
C83 C84 1.3925 .
C84 C85 1.3553 .
C85 C86 1.3517 .
C88 C89 1.474(9) .
C88 C93 1.491(9) .
C88 C92 1.522(9) .
C89 C90 1.556(9) .
C90 C91 1.524(9) .
C91 C92 1.556(9) .
C94 C95 1.425(7) .
C95 C96 1.485(7) .
C96 C96 1.396(9) 2_666
